data_9003365
loop_
_publ_author_name
'Antao, S. M.'
'Hassan, I.'
'Parise, J. B.'

_publ_section_title
;
 Tugtupite: High-temperature structures obtained from in situ synchrotron
 diffraction and Rietveld refinements
 T = 210 C
;
_journal_name_full 'American Mineralogist'
_journal_page_first 492
_journal_page_last 497
_journal_volume 89
_journal_year 2004
_chemical_formula_sum 'Al Be Cl Na4 O12 Si4'
_chemical_name_mineral Tugtupite
_space_group_IT_number 82
_symmetry_space_group_name_Hall 'I -4'
_symmetry_space_group_name_H-M 'I -4'
_cell_angle_alpha 90
_cell_angle_beta 90
_cell_angle_gamma 90
_cell_length_a 8.63812
_cell_length_b 8.63812
_cell_length_c 8.8644
_cell_formula_units_Z 2
_cell_volume 661.436
_database_code_amcsd 0003454
_diffrn_ambient_temperature 483.15
_exptl_crystal_density_diffrn 2.349
_cod_original_formula_sum 'Al Be Si4 O12 Na4 Cl'
_cod_database_code 9003365

loop_
_space_group_symop_operation_xyz
x,y,z
1/2+x,1/2+y,1/2+z
y,-x,-z
1/2+y,1/2-x,1/2-z
-x,-y,z
1/2-x,1/2-y,1/2+z
-y,x,-z
1/2-y,1/2+x,1/2-z

loop_
_atom_site_label
_atom_site_fract_x
_atom_site_fract_y
_atom_site_fract_z
_atom_site_U_iso_or_equiv
Al 0.00000 0.50000 0.75000 0.01430
Be 0.00000 0.50000 0.25000 0.00700
Si 0.01290 0.25410 0.49480 0.01430
O1 0.15020 0.13680 0.44370 0.01340
O2 0.34330 0.03480 0.65070 0.01340
O3 0.42660 0.14390 0.13910 0.01340
Na 0.15820 0.19690 0.18260 0.03360
Cl 0.00000 0.00000 0.00000 0.03890

loop_
_cod_related_entry_id
_cod_related_entry_database
_cod_related_entry_code
1 AMCSD 0003454
